data_7023935
loop_
_publ_author_name
'Zhang, Xiutang'
'Fan, Liming'
'Zhang, Wei'
'Ding, Yuanshuai'
'Fan, Weiliu'
'Zhao, Xian'

_publ_section_title
;
 A highly photocatalytic polyoxomolybdate compound constructed from
 novel-type triple helix {Mo4O12}n chains and copper(i)-organic nets.
;
_journal_issue 47
_journal_name_full 'Dalton transactions (Cambridge, England : 2003)'
_journal_page_first 16562
_journal_page_last 16568
_journal_paper_doi 10.1039/c3dt52001c
_journal_volume 42
_journal_year 2013
_chemical_formula_moiety 'C45 H33 Cu3 Mo4 N18 O12'
_chemical_formula_sum 'C45 H33 Cu3 Mo4 N18 O12'
_chemical_formula_weight 1592.30
_chemical_name_systematic
; 
 ? 
;
_space_group_IT_number 176
_symmetry_cell_setting hexagonal
_symmetry_space_group_name_Hall '-P 6c'
_symmetry_space_group_name_H-M 'P 63/m'
_atom_sites_solution_hydrogens geom
_atom_sites_solution_primary direct
_atom_sites_solution_secondary difmap
_audit_creation_method SHELXL-97
_cell_angle_alpha 90.00
_cell_angle_beta 90.00
_cell_angle_gamma 120.00
_cell_formula_units_Z 2
_cell_length_a 15.1265(4)
_cell_length_b 15.1265(4)
_cell_length_c 12.5331(10)
_cell_measurement_reflns_used 1496
_cell_measurement_temperature 293(2)
_cell_measurement_theta_max 24.99
_cell_measurement_theta_min 2.69
_cell_volume 2483.5(2)
_computing_cell_refinement 'SAINT-Plus (Bruker, 2001)'
_computing_data_collection 'APEX2 (Bruker, 2004)'
_computing_data_reduction SAINT-Plus
_computing_molecular_graphics 'SHELXTL (Bruker, 2001)'
_computing_publication_material SHELXTL
_computing_structure_refinement 'SHELXL-97 (Sheldrick, 1997)'
_computing_structure_solution 'SHELXS-97 (Sheldrick, 1997)'
_diffrn_ambient_temperature 293(2)
_diffrn_detector_area_resol_mean 0
_diffrn_measured_fraction_theta_full 0.973
_diffrn_measured_fraction_theta_max 0.973
_diffrn_measurement_device_type 'multiwire proportional'
_diffrn_measurement_method 'phi and omega scans'
_diffrn_radiation_monochromator graphite
_diffrn_radiation_source 'fine-focus sealed tube'
_diffrn_radiation_type MoK\a
_diffrn_radiation_wavelength 0.71073
_diffrn_reflns_av_R_equivalents 0.0640
_diffrn_reflns_av_sigmaI/netI 0.0296
_diffrn_reflns_limit_h_max 17
_diffrn_reflns_limit_h_min -17
_diffrn_reflns_limit_k_max 16
_diffrn_reflns_limit_k_min -17
_diffrn_reflns_limit_l_max 14
_diffrn_reflns_limit_l_min -14
_diffrn_reflns_number 15771
_diffrn_reflns_theta_full 24.99
_diffrn_reflns_theta_max 24.99
_diffrn_reflns_theta_min 2.69
_diffrn_standards_decay_% 0
_diffrn_standards_interval_count 0
_diffrn_standards_interval_time 0
_diffrn_standards_number 0
_exptl_absorpt_coefficient_mu 2.321
_exptl_absorpt_correction_T_max 0.8361
_exptl_absorpt_correction_T_min 0.7681
_exptl_absorpt_correction_type multi-scan
_exptl_absorpt_process_details '(SADABS; Sheldrick, 2003)'
_exptl_crystal_colour violet
_exptl_crystal_density_diffrn 2.129
_exptl_crystal_density_method 'not measured'
_exptl_crystal_description block
_exptl_crystal_F_000 1560
_exptl_crystal_size_max 0.12
_exptl_crystal_size_mid 0.10
_exptl_crystal_size_min 0.08
_refine_diff_density_max 0.999
_refine_diff_density_min -1.483
_refine_diff_density_rms 0.108
_refine_ls_extinction_method none
_refine_ls_goodness_of_fit_ref 0.997
_refine_ls_hydrogen_treatment noref
_refine_ls_matrix_type full
_refine_ls_number_parameters 141
_refine_ls_number_reflns 1496
_refine_ls_number_restraints 0
_refine_ls_restrained_S_all 0.997
_refine_ls_R_factor_all 0.0674
_refine_ls_R_factor_gt 0.0592
_refine_ls_shift/su_max 0.000
_refine_ls_shift/su_mean 0.000
_refine_ls_structure_factor_coef Fsqd
_refine_ls_weighting_details 'calc w=1/[\s^2^(Fo^2^)+(0.4720P)^2^+5.0805P] where P=(Fo^2^+2Fc^2^)/3'
_refine_ls_weighting_scheme calc
_refine_ls_wR_factor_gt 0.1048
_refine_ls_wR_factor_ref 0.1364
_reflns_number_gt 1244
_reflns_number_total 1496
_reflns_threshold_expression I>2\s(I)
_cod_data_source_file c3dt52001c.txt
_cod_data_source_block z
_cod_depositor_comments
;
The following automatic conversions were performed:

'_symmetry_cell_setting' value 'Hexagonal' changed to 'hexagonal'
according to /home/saulius/struct/CIF-dictionaries/cif_core.dic
dictionary named 'cif_core.dic' version 2.4.2 from 2011-04-26.

Automatic conversion script
Id: cif_fix_values 1891 2012-01-12 08:04:46Z andrius 
;
_cod_original_sg_symbol_H-M P6(3)/m
_cod_database_code 7023935

loop_
_symmetry_equiv_pos_as_xyz
'x, y, z'
'-y, x-y, z'
'-x+y, -x, z'
'-x, -y, z+1/2'
'y, -x+y, z+1/2'
'x-y, x, z+1/2'
'-x, -y, -z'
'y, -x+y, -z'
'x-y, x, -z'
'x, y, -z-1/2'
'-y, x-y, -z-1/2'
'-x+y, -x, -z-1/2'

loop_
_atom_site_label
_atom_site_type_symbol
_atom_site_fract_x
_atom_site_fract_y
_atom_site_fract_z
_atom_site_U_iso_or_equiv
_atom_site_adp_type
_atom_site_occupancy
_atom_site_symmetry_multiplicity
_atom_site_calc_flag
_atom_site_refinement_flags
C1 C 0.1647(8) 0.7051(8) 0.5594(8) 0.025(2) Uani 1 1 d .
C2 C 0.0763(9) 0.6550(10) 0.5012(10) 0.034(3) Uani 1 1 d .
H2 H 0.0572 0.6021 0.4526 0.041 Uiso 1 1 calc R
C3 C 0.0205(9) 0.7042(12) 0.5337(14) 0.044(4) Uani 1 1 d .
H3 H -0.0458 0.6862 0.5143 0.052 Uiso 1 1 calc R
C4 C 0.2513(7) 0.6855(8) 0.5593(8) 0.020(2) Uani 1 1 d .
C5 C 0.3535(8) 0.7659(8) 0.5586(9) 0.026(2) Uani 1 1 d .
H5 H 0.3665 0.8329 0.5578 0.031 Uiso 1 1 calc R
C6 C 0.4810(12) 0.9510(11) 0.7500 0.0433(10) Uani 1 2 d S
H6 H 0.4784 0.8882 0.7500 0.028 Uiso 1 2 calc SR
C7 C 0.5678(12) 1.0420(13) 0.7500 0.027(3) Uani 1 2 d S
H7 H 0.6339 1.0526 0.7500 0.033 Uiso 1 2 calc SR
C8 C 0.5415(11) 1.1150(11) 0.7500 0.016(3) Uani 1 2 d S
C9 C 0.6032(13) 1.2258(11) 0.7500 0.022(3) Uani 1 2 d S
C10 C 0.5617(11) 1.2897(12) 0.7500 0.027(4) Uani 1 2 d S
H10 H 0.4911 1.2605 0.7500 0.033 Uiso 1 2 calc SR
Cu1 Cu 0.25208(14) 0.86029(13) 0.7500 0.0265(10) Uani 1 2 d S
Mo2 Mo 0.17861(16) 1.06242(16) 0.7500 0.0503(9) Uani 1 2 d S
Mo1 Mo 0.0000 1.0000 0.5000 0.0763(17) Uani 1 6 d S
N2 N 0.1705(7) 0.7836(7) 0.6199(8) 0.024(2) Uani 1 1 d .
N1 N 0.0807(7) 0.7784(8) 0.5951(9) 0.034(2) Uani 1 1 d .
H1 H 0.0649 0.8220 0.6189 0.041 Uiso 1 1 calc R
N3 N 0.3970(10) 0.9628(10) 0.7500 0.027(3) Uani 1 2 d S
N4 N 0.4374(10) 1.0641(9) 0.7500 0.0423(10) Uani 1 2 d S
O2 O 0.3063(13) 1.1534(14) 0.7500 0.098(8) Uani 1 2 d S
O3 O 0.1678(17) 0.9448(15) 0.7500 0.081(6) Uani 1 2 d S
O1 O 0.1227(12) 1.0757(11) 0.612(3) 0.0420(10) Uani 1 1 d .

loop_
_atom_site_aniso_label
_atom_site_aniso_U_11
_atom_site_aniso_U_22
_atom_site_aniso_U_33
_atom_site_aniso_U_23
_atom_site_aniso_U_13
_atom_site_aniso_U_12
C1 0.028(6) 0.020(5) 0.027(5) 0.006(4) 0.005(4) 0.013(5)
C2 0.018(6) 0.029(6) 0.055(7) -0.002(6) -0.006(5) 0.012(5)
C3 0.017(6) 0.047(8) 0.076(10) -0.007(7) -0.010(6) 0.023(6)
C4 0.012(5) 0.021(5) 0.023(5) 0.005(4) 0.003(3) 0.005(4)
C5 0.013(5) 0.020(5) 0.045(6) 0.002(4) 0.000(4) 0.008(4)
C6 0.040(3) 0.035(2) 0.040(3) -0.004(2) 0.017(2) 0.000(2)
C7 0.025(8) 0.031(10) 0.032(8) 0.000 0.000 0.018(7)
C8 0.014(7) 0.019(7) 0.009(6) 0.000 0.000 0.004(6)
C9 0.033(8) 0.011(7) 0.029(7) 0.000 0.000 0.016(7)
C10 0.010(7) 0.025(9) 0.053(10) 0.000 0.000 0.013(6)
Cu1 0.0156(13) 0.0135(13) 0.0501(17) 0.000 0.000 0.0071(9)
Mo2 0.0372(18) 0.054(2) 0.051(2) -0.0125(17) 0.0135(16) 0.0155(16)
Mo1 0.0369(15) 0.0369(15) 0.155(5) 0.000 0.000 0.0185(8)
N2 0.021(5) 0.015(4) 0.040(5) 0.001(4) 0.001(4) 0.014(4)
N1 0.023(5) 0.033(6) 0.055(6) 0.000(5) -0.005(4) 0.021(5)
N3 0.010(6) 0.017(6) 0.055(8) 0.000 0.000 0.007(5)
N4 0.038(2) 0.033(2) 0.037(3) -0.0081(19) 0.015(2) -0.0041(19)
O2 0.032(9) 0.052(11) 0.22(3) 0.000 0.000 0.032(9)
O3 0.064(12) 0.041(10) 0.153(19) 0.000 0.000 0.037(9)
O1 0.038(2) 0.036(2) 0.035(3) -0.0127(19) 0.016(2) -0.0015(19)

loop_
_atom_type_symbol
_atom_type_description
_atom_type_scat_dispersion_real
_atom_type_scat_dispersion_imag
_atom_type_scat_source
C C 0.0033 0.0016 'International Tables Vol C Tables 4.2.6.8 and 6.1.1.4'
H H 0.0000 0.0000 'International Tables Vol C Tables 4.2.6.8 and 6.1.1.4'
N N 0.0061 0.0033 'International Tables Vol C Tables 4.2.6.8 and 6.1.1.4'
O O 0.0106 0.0060 'International Tables Vol C Tables 4.2.6.8 and 6.1.1.4'
Cu Cu 0.3201 1.2651 'International Tables Vol C Tables 4.2.6.8 and 6.1.1.4'
Mo Mo -1.6832 0.6857 'International Tables Vol C Tables 4.2.6.8 and 6.1.1.4'

loop_
_geom_angle_atom_site_label_1
_geom_angle_atom_site_label_2
_geom_angle_atom_site_label_3
_geom_angle
_geom_angle_site_symmetry_1
_geom_angle_site_symmetry_3
N2 C1 C2 113.1(10) . .
N2 C1 C4 119.6(10) . .
C2 C1 C4 127.2(10) . .
C3 C2 C1 103.1(11) . .
C3 C2 H2 128.4 . .
C1 C2 H2 128.4 . .
N1 C3 C2 106.1(10) . .
N1 C3 H3 126.9 . .
C2 C3 H3 126.9 . .
C5 C4 C5 117.8(11) 2_665 .
C5 C4 C1 120.5(9) 2_665 .
C5 C4 C1 121.7(10) . .
C4 C5 C4 122.2(11) 3_565 .
C4 C5 H5 118.9 3_565 .
C4 C5 H5 118.9 . .
N3 C6 C7 111.2(12) . .
N3 C6 H6 124.4 . .
C7 C6 H6 124.4 . .
C8 C7 C6 107.5(14) . .
C8 C7 H7 126.2 . .
C6 C7 H7 126.2 . .
C7 C8 N4 105.6(14) . .
C7 C8 C9 131.4(14) . .
N4 C8 C9 123.0(15) . .
C10 C9 C10 117.5(15) . 2_775
C10 C9 C8 123.2(15) . .
C10 C9 C8 119.3(13) 2_775 .
C9 C10 C9 122.5(15) . 3_575
C9 C10 H10 118.7 . .
C9 C10 H10 118.7 3_575 .
N3 Cu1 N2 125.2(3) . .
N3 Cu1 N2 125.2(3) . 10_557
N2 Cu1 N2 107.4(5) . 10_557
N3 Cu1 O3 106.5(7) . .
N2 Cu1 O3 88.2(4) . .
N2 Cu1 O3 88.2(4) 10_557 .
O3 Mo2 O2 108.5(9) . .
O3 Mo2 O1 106.5(6) . .
O2 Mo2 O1 106.5(6) . .
O3 Mo2 O1 106.5(6) . 10_557
O2 Mo2 O1 106.5(6) . 10_557
O1 Mo2 O1 121.8(15) . 10_557
O1 Mo1 O1 81.8(11) . 2_675
O1 Mo1 O1 180.000(4) . 7_576
O1 Mo1 O1 98.2(11) 2_675 7_576
O1 Mo1 O1 98.2(11) . 9_666
O1 Mo1 O1 98.2(11) 2_675 9_666
O1 Mo1 O1 81.8(11) 7_576 9_666
O1 Mo1 O1 98.2(11) . 8_456
O1 Mo1 O1 180.000(3) 2_675 8_456
O1 Mo1 O1 81.8(11) 7_576 8_456
O1 Mo1 O1 81.8(11) 9_666 8_456
O1 Mo1 O1 81.8(11) . 3_465
O1 Mo1 O1 81.8(11) 2_675 3_465
O1 Mo1 O1 98.2(11) 7_576 3_465
O1 Mo1 O1 180.000(4) 9_666 3_465
O1 Mo1 O1 98.2(11) 8_456 3_465
C1 N2 N1 101.2(9) . .
C1 N2 Cu1 134.1(8) . .
N1 N2 Cu1 121.6(8) . .
C3 N1 N2 116.1(10) . .
C3 N1 H1 122.0 . .
N2 N1 H1 122.0 . .
C6 N3 N4 103.2(12) . .
C6 N3 Cu1 130.0(11) . .
N4 N3 Cu1 126.8(10) . .
N3 N4 C8 112.6(13) . .
Mo2 O3 Cu1 145.3(13) . .
Mo2 O1 Mo1 144.8(8) . .

loop_
_geom_bond_atom_site_label_1
_geom_bond_atom_site_label_2
_geom_bond_distance
_geom_bond_site_symmetry_2
C1 N2 1.375(14) .
C1 C2 1.372(16) .
C1 C4 1.480(14) .
C2 C3 1.436(18) .
C2 H2 0.9300 .
C3 N1 1.288(18) .
C3 H3 0.9300 .
C4 C5 1.370(15) 2_665
C4 C5 1.410(14) .
C5 C4 1.370(15) 3_565
C5 H5 0.9300 .
C6 N3 1.37(2) .
C6 C7 1.35(2) .
C6 H6 0.9300 .
C7 C8 1.35(2) .
C7 H7 0.9300 .
C8 N4 1.364(19) .
C8 C9 1.45(2) .
C9 C10 1.39(2) .
C9 C10 1.41(2) 2_775
C10 C9 1.41(2) 3_575
C10 H10 0.9300 .
Cu1 N3 1.952(13) .
Cu1 N2 2.024(10) .
Cu1 N2 2.024(10) 10_557
Cu1 O3 2.211(17) .
Mo2 O3 1.704(17) .
Mo2 O2 1.722(18) .
Mo2 O1 1.98(3) .
Mo2 O1 1.98(3) 10_557
Mo1 O1 2.14(2) .
Mo1 O1 2.14(2) 2_675
Mo1 O1 2.14(2) 7_576
Mo1 O1 2.14(2) 9_666
Mo1 O1 2.14(2) 8_456
Mo1 O1 2.14(2) 3_465
N2 N1 1.356(13) .
N1 H1 0.8600 .
N3 N4 1.336(19) .
